data_1509732
loop_
_publ_author_name
'Mumme, W.G.'
'Makovicky, E.'

_publ_section_title
;
 The crystal structure of benjaminite Cu.5 Pb.4 Ag2.3 Bi6.8 S12
;
_journal_name_full 'Canadian Mineralogist'
_journal_page_first 607
_journal_page_last 618
_journal_volume 17
_journal_year 1979
_chemical_formula_sum 'Ag2.3 Bi6.8 Cu0.5 Pb0.4 S12'
_chemical_name_systematic 'Cu.5 Pb.4 Ag2.3 Bi6.8 S12'
_space_group_IT_number 12
_symmetry_space_group_name_Hall '-C 2y'
_symmetry_space_group_name_H-M 'C 1 2/m 1'
_cell_angle_alpha 90
_cell_angle_beta 103.32
_cell_angle_gamma 90
_cell_formula_units_Z 2
_cell_length_a 13.299
_cell_length_b 4.07
_cell_length_c 20.209
_cell_volume 1064.425
_citation_journal_id_ASTM CAMIA6
_cod_data_source_file silver2-3_209.cif
_cod_data_source_block Ag2.3Bi6.8Cu0.5Pb0.4S12
_cod_database_code 1509732

loop_
_symmetry_equiv_pos_as_xyz
x,y,z
-x,y,-z
-x,-y,-z
x,-y,z
x+1/2,y+1/2,z
-x+1/2,y+1/2,-z
-x+1/2,-y+1/2,-z
x+1/2,-y+1/2,z

loop_
_atom_site_label
_atom_site_type_symbol
_atom_site_fract_x
_atom_site_fract_y
_atom_site_fract_z
_atom_site_occupancy
_atom_site_U_iso_or_equiv
S1 S-2 0.8594 0.5 0.0279 1 0.0
Bi1 Bi+3 0.7599 0 0.0913 1 0.0
S4 S-2 0.5396 0.5 0.3698 1 0.0
Bi5 Bi+3 0.0781 0 0.2283 0.8 0.0
S5 S-2 0.2407 0.5 0.2832 1 0.0
Ag1 Ag+1 0 0 0 0.5 0.0
S6 S-2 0.9302 0.5 0.1985 1 0.0
Ag3 Ag+1 0.0781 0 0.2283 0.2 0.0
Pb1 Pb+2 0.6958 0 0.4092 0.2 0.0
Bi4 Bi+3 0.3856 0 0.3193 1 0.0
S3 S-2 0.8461 0.5 0.4633 1 0.0
Ag2 Ag+1 0.6958 0 0.4092 0.7 0.0
Bi3 Bi+3 0.6958 0 0.4092 0.1 0.0
Cu1 Cu+1 0 0 0 0.5 0.0
Bi2 Bi+3 0 0 0.5 1 0.0
S2 S-2 0.617 0.5 0.108 1 0.0
